data_9007754
loop_
_publ_author_name
'Range, K. J.'
'Fassler, A.'

_publ_section_title
;
 Diammonium trimolybdate(VI), (NH4)2Mo3O10
;
_journal_name_full 'Acta Crystallographica, Section C'
_journal_page_first 488
_journal_page_last 489
_journal_paper_doi 10.1107/S0108270189012047
_journal_volume 46
_journal_year 1990
_chemical_formula_structural (NH4)2Mo3O10
_chemical_formula_sum 'Mo3 N2 O10'
_space_group_IT_number 62
_symmetry_space_group_name_Hall '-P 2ac 2n'
_symmetry_space_group_name_H-M 'P n m a'
_cell_angle_alpha 90
_cell_angle_beta 90
_cell_angle_gamma 90
_cell_length_a 13.182
_cell_length_b 7.589
_cell_length_c 9.286
_cell_formula_units_Z 4
_cell_volume 928.955
_database_code_amcsd 0010114
_exptl_crystal_density_diffrn 3.402
_cod_original_formula_sum 'Mo3 O10 N2'
_cod_database_code 9007754
_amcsd_formula_title (NH4)2Mo3O10

loop_
_space_group_symop_operation_xyz
x,y,z
x,1/2-y,z
-x,1/2+y,-z
1/2-x,1/2+y,1/2+z
1/2+x,1/2-y,1/2-z
1/2+x,y,1/2-z
1/2-x,-y,1/2+z
-x,-y,-z

loop_
_atom_site_label
_atom_site_fract_x
_atom_site_fract_y
_atom_site_fract_z
_atom_site_U_iso_or_equiv
Mo1 0.40981 0.00350 0.35737 0.00880
Mo2 0.11083 0.75000 0.15020 0.00890
O1 0.09640 0.75000 0.33430 0.01670
O2 0.23930 0.75000 0.11900 0.01770
O3 0.07610 0.75000 0.91030 0.01320
O4 0.07510 0.51100 0.09790 0.01470
O5 0.21990 0.49400 0.87190 0.01800
O6 0.06460 0.25000 0.86900 0.01290
O7 0.07010 0.54230 0.67730 0.01870
N1 0.42000 0.75000 0.96500 0.03160
N2 0.24600 0.25000 0.10700 0.03070

loop_
_cod_related_entry_id
_cod_related_entry_database
_cod_related_entry_code
1 AMCSD 0010114
